data_4325882
loop_
_publ_author_name
'Daniel J. Hutchinson'
'Lyall R. Hanton'
'Stephen C. Moratti'

_publ_contact_author 'Hanton, Lyall R.'
_publ_contact_author_email lhanton@Chemistry.otago.ac.nz
_publ_section_title
;
 Metal Ion-Controlled Self-Assembly Using Pyrimidine Hydrazone Molecular
 Strands with Terminal Hydroxymethyl Groups: A Comparison of Pb(II) and
 Zn(II) Complexes
;
_journal_name_full 'Inorganic Chemistry'
_journal_page_first 7637
_journal_page_last 7649
_journal_paper_doi 10.1021/ic200670w
_journal_volume 50
_journal_year 2011
_chemical_formula_moiety 'C21 H26 Cl4 N8 O19 Pb2'
_chemical_formula_sum 'C21 H26 Cl4 N8 O19 Pb2'
_chemical_formula_weight 1250.68
_chemical_name_systematic
;
 ?
;
_space_group_IT_number 2
_symmetry_cell_setting triclinic
_symmetry_space_group_name_Hall '-P 1'
_symmetry_space_group_name_H-M 'P -1'
_atom_sites_solution_hydrogens geom
_atom_sites_solution_primary direct
_atom_sites_solution_secondary difmap
_audit_creation_method SHELXL-97
_cell_angle_alpha 84.705(9)
_cell_angle_beta 80.236(11)
_cell_angle_gamma 78.353(9)
_cell_formula_units_Z 2
_cell_length_a 9.1759(18)
_cell_length_b 11.974(2)
_cell_length_c 16.043(3)
_cell_measurement_reflns_used 8393
_cell_measurement_temperature 90(2)
_cell_measurement_theta_max 37.63
_cell_measurement_theta_min 2.29
_cell_volume 1698.3(5)
_computing_cell_refinement 'Bruker SMART'
_computing_data_collection 'Bruker SMART'
_computing_data_reduction 'Bruker SAINT'
_computing_molecular_graphics 'Bruker SHELXTL'
_computing_publication_material 'Bruker SHELXTL'
_computing_structure_refinement 'SHELXL-97 (Sheldrick, 1997)'
_computing_structure_solution 'SIR97 (Altomare et al., 1999)'
_diffrn_ambient_temperature 90(2)
_diffrn_measured_fraction_theta_full 0.996
_diffrn_measured_fraction_theta_max 0.996
_diffrn_measurement_device_type 'Bruker APEXII CCD area detector'
_diffrn_measurement_method 'phi and omega scans'
_diffrn_radiation_monochromator graphite
_diffrn_radiation_source 'fine-focus sealed tube'
_diffrn_radiation_type MoK\a
_diffrn_radiation_wavelength 0.71069
_diffrn_reflns_av_R_equivalents 0.0299
_diffrn_reflns_av_sigmaI/netI 0.0218
_diffrn_reflns_limit_h_max 11
_diffrn_reflns_limit_h_min -11
_diffrn_reflns_limit_k_max 14
_diffrn_reflns_limit_k_min -14
_diffrn_reflns_limit_l_max 19
_diffrn_reflns_limit_l_min -19
_diffrn_reflns_number 30902
_diffrn_reflns_theta_full 25.50
_diffrn_reflns_theta_max 25.50
_diffrn_reflns_theta_min 1.29
_diffrn_standards_number 0
_exptl_absorpt_coefficient_mu 10.309
_exptl_absorpt_correction_T_max 0.4860
_exptl_absorpt_correction_T_min 0.2417
_exptl_absorpt_correction_type multi-scan
_exptl_absorpt_process_details 'SADABS (Bruker, 2004)'
_exptl_crystal_colour 'pale yellow'
_exptl_crystal_density_diffrn 2.446
_exptl_crystal_description block
_exptl_crystal_F_000 1184
_exptl_crystal_size_max 0.24
_exptl_crystal_size_mid 0.16
_exptl_crystal_size_min 0.07
_refine_diff_density_max 0.860
_refine_diff_density_min -0.616
_refine_diff_density_rms 0.131
_refine_ls_extinction_method none
_refine_ls_goodness_of_fit_ref 1.195
_refine_ls_hydrogen_treatment mixed
_refine_ls_matrix_type full
_refine_ls_number_parameters 496
_refine_ls_number_reflns 6292
_refine_ls_number_restraints 0
_refine_ls_restrained_S_all 1.195
_refine_ls_R_factor_all 0.0177
_refine_ls_R_factor_gt 0.0163
_refine_ls_shift/su_max 0.003
_refine_ls_shift/su_mean 0.000
_refine_ls_structure_factor_coef Fsqd
_refine_ls_weighting_details 'calc w=1/[\s^2^(Fo^2^)+(0.0201P)^2^+3.2122P] where P=(Fo^2^+2Fc^2^)/3'
_refine_ls_weighting_scheme calc
_refine_ls_wR_factor_gt 0.0495
_refine_ls_wR_factor_ref 0.0501
_reflns_number_gt 5992
_reflns_number_total 6292
_reflns_threshold_expression >2sigma(I)
_cod_data_source_file ic200670w_si_002_3.cif
_cod_data_source_block dh92_Complex3
_cod_database_code 4325882

loop_
_symmetry_equiv_pos_as_xyz
'x, y, z'
'-x, -y, -z'

loop_
_atom_site_label
_atom_site_type_symbol
_atom_site_fract_x
_atom_site_fract_y
_atom_site_fract_z
_atom_site_U_iso_or_equiv
_atom_site_adp_type
_atom_site_occupancy
_atom_site_symmetry_multiplicity
_atom_site_calc_flag
_atom_site_refinement_flags
C1 C 1.1991(4) 0.5080(3) 0.1518(2) 0.0165(8) Uani 1 1 d .
H1A H 1.2818 0.5409 0.1627 0.020 Uiso 1 1 calc R
H1B H 1.1665 0.5447 0.0999 0.020 Uiso 1 1 calc R
C2 C 1.2500(4) 0.3826(3) 0.1424(2) 0.0122(7) Uani 1 1 d .
C3 C 1.3745(4) 0.3451(3) 0.0817(2) 0.0163(8) Uani 1 1 d .
H3 H 1.4254 0.3974 0.0486 0.020 Uiso 1 1 calc R
C4 C 1.4209(4) 0.2298(3) 0.0716(2) 0.0174(8) Uani 1 1 d .
H4 H 1.5031 0.2031 0.0313 0.021 Uiso 1 1 calc R
C5 C 1.3431(4) 0.1538(3) 0.1226(2) 0.0160(8) Uani 1 1 d .
H5 H 1.3715 0.0756 0.1165 0.019 Uiso 1 1 calc R
C6 C 1.2221(4) 0.1970(3) 0.1829(2) 0.0122(7) Uani 1 1 d .
C7 C 1.1419(4) 0.1187(3) 0.2374(2) 0.0132(7) Uani 1 1 d .
H7 H 1.1684 0.0407 0.2301 0.016 Uiso 1 1 calc R
C8 C 0.9634(4) -0.0323(3) 0.3153(2) 0.0163(8) Uani 1 1 d .
H8A H 1.0447 -0.0837 0.3371 0.024 Uiso 1 1 calc R
H8B H 0.9818 -0.0299 0.2545 0.024 Uiso 1 1 calc R
H8C H 0.8707 -0.0584 0.3356 0.024 Uiso 1 1 calc R
C9 C 0.8634(4) 0.1176(3) 0.4177(2) 0.0117(7) Uani 1 1 d .
C10 C 0.7955(4) 0.0395(3) 0.4724(2) 0.0140(8) Uani 1 1 d .
H10 H 0.8136 -0.0376 0.4620 0.017 Uiso 1 1 calc R
C11 C 0.6993(4) 0.0826(3) 0.5434(2) 0.0109(7) Uani 1 1 d .
C12 C 0.7588(4) 0.2598(3) 0.5068(2) 0.0109(7) Uani 1 1 d .
C13 C 0.7408(4) 0.3801(3) 0.5292(2) 0.0159(8) Uani 1 1 d .
H13A H 0.6409 0.4201 0.5233 0.024 Uiso 1 1 calc R
H13B H 0.8131 0.4166 0.4921 0.024 Uiso 1 1 calc R
H13C H 0.7565 0.3813 0.5868 0.024 Uiso 1 1 calc R
C14 C 0.6171(5) -0.1052(3) 0.5818(2) 0.0185(8) Uani 1 1 d .
H14A H 0.5151 -0.1170 0.5899 0.028 Uiso 1 1 calc R
H14B H 0.6723 -0.1564 0.6201 0.028 Uiso 1 1 calc R
H14C H 0.6633 -0.1197 0.5245 0.028 Uiso 1 1 calc R
C15 C 0.4558(4) -0.0040(3) 0.7219(2) 0.0123(7) Uani 1 1 d .
H15 H 0.4679 -0.0815 0.7139 0.015 Uiso 1 1 calc R
C16 C 0.3554(4) 0.0444(3) 0.7951(2) 0.0132(7) Uani 1 1 d .
C17 C 0.2812(4) -0.0269(4) 0.8528(2) 0.0169(8) Uani 1 1 d .
H17 H 0.2964 -0.1047 0.8454 0.020 Uiso 1 1 calc R
C18 C 0.1838(4) 0.0204(4) 0.9221(3) 0.0195(8) Uani 1 1 d .
H18 H 0.1347 -0.0256 0.9626 0.023 Uiso 1 1 calc R
C19 C 0.1611(4) 0.1358(4) 0.9300(3) 0.0197(8) Uani 1 1 d .
H19 H 0.0939 0.1690 0.9750 0.024 Uiso 1 1 calc R
C20 C 0.2398(4) 0.2036(3) 0.8696(2) 0.0143(8) Uani 1 1 d .
C21 C 0.2153(4) 0.3297(3) 0.8794(2) 0.0183(8) Uani 1 1 d .
H21A H 0.1082 0.3599 0.8926 0.022 Uiso 1 1 calc R
H21B H 0.2627 0.3435 0.9261 0.022 Uiso 1 1 calc R
N1 N 1.1754(3) 0.3106(3) 0.19232(19) 0.0106(6) Uani 1 1 d .
N2 N 1.0339(3) 0.1571(3) 0.29604(19) 0.0127(6) Uani 1 1 d .
N3 N 0.9528(3) 0.0817(3) 0.34366(19) 0.0133(6) Uani 1 1 d .
N4 N 0.8471(3) 0.2284(3) 0.43419(19) 0.0116(6) Uani 1 1 d .
N5 N 0.6819(3) 0.1921(3) 0.56164(19) 0.0115(6) Uani 1 1 d .
N6 N 0.6180(3) 0.0122(3) 0.59803(19) 0.0130(6) Uani 1 1 d .
N7 N 0.5283(3) 0.0597(3) 0.66777(18) 0.0110(6) Uani 1 1 d .
N8 N 0.3363(3) 0.1582(3) 0.80345(19) 0.0124(6) Uani 1 1 d .
O1 O 1.0781(3) 0.5263(2) 0.22016(17) 0.0203(6) Uani 1 1 d .
H1 H 1.0520 0.5950 0.2267 0.030 Uiso 1 1 calc R
O2 O 0.2764(3) 0.3871(2) 0.80388(17) 0.0174(6) Uani 1 1 d .
H2 H 0.3059 0.4429 0.8160 0.026 Uiso 1 1 calc R
O3 O 1.1197(4) 0.3694(3) 0.3820(2) 0.0284(8) Uani 1 1 d .
H3A H 1.121(6) 0.346(5) 0.427(4) 0.043 Uiso 1 1 d .
H3B H 1.190(7) 0.382(5) 0.363(4) 0.043 Uiso 1 1 d .
O11 O 0.8649(3) 0.2703(3) 0.16214(18) 0.0250(7) Uani 1 1 d .
O12 O 0.9347(4) 0.4014(3) 0.0520(2) 0.0382(8) Uani 1 1 d .
O13 O 0.7790(4) 0.2742(3) 0.03349(19) 0.0328(8) Uani 1 1 d .
O14 O 0.6835(3) 0.4252(3) 0.1218(2) 0.0321(7) Uani 1 1 d .
O31 O 0.2902(3) 0.2264(3) 0.61563(18) 0.0262(7) Uani 1 1 d .
O32 O 0.0482(3) 0.2778(2) 0.69305(18) 0.0241(7) Uani 1 1 d .
O33 O 0.0830(3) 0.2679(3) 0.54557(18) 0.0229(6) Uani 1 1 d .
O34 O 0.1597(4) 0.4155(3) 0.6049(2) 0.0311(7) Uani 1 1 d .
O41 O 0.7013(3) 0.1550(2) 0.76746(17) 0.0214(6) Uani 1 1 d .
O42 O 0.5862(3) 0.2928(2) 0.86481(18) 0.0195(6) Uani 1 1 d .
O43 O 0.8509(3) 0.2323(3) 0.84485(18) 0.0217(6) Uani 1 1 d .
O44 O 0.6946(4) 0.1072(3) 0.91316(19) 0.0268(7) Uani 1 1 d .
Cl1 Cl 0.81682(10) 0.34305(8) 0.09104(6) 0.01633(19) Uani 1 1 d .
Cl3 Cl 0.14278(10) 0.29965(8) 0.61512(5) 0.01306(18) Uani 1 1 d .
Cl4 Cl 0.70981(10) 0.19789(8) 0.84960(6) 0.01430(18) Uani 1 1 d .
O21 O 0.5973(4) 0.2789(3) 0.3060(2) 0.0354(8) Uani 1 1 d .
O22 O 0.4509(3) 0.3490(2) 0.43142(17) 0.0197(6) Uani 1 1 d .
O23 O 0.3855(3) 0.4301(3) 0.3011(2) 0.0367(8) Uani 1 1 d .
O24 O 0.6046(3) 0.4618(2) 0.3431(2) 0.0253(7) Uani 1 1 d .
Cl2 Cl 0.50931(10) 0.37870(8) 0.34549(6) 0.01683(19) Uani 1 1 d .
Pb1 Pb 0.934951(14) 0.371890(11) 0.293100(8) 0.01036(5) Uani 1 1 d .
Pb2 Pb 0.486052(14) 0.273864(11) 0.697956(8) 0.01174(5) Uani 1 1 d .

loop_
_atom_site_aniso_label
_atom_site_aniso_U_11
_atom_site_aniso_U_22
_atom_site_aniso_U_33
_atom_site_aniso_U_23
_atom_site_aniso_U_13
_atom_site_aniso_U_12
C1 0.0188(19) 0.016(2) 0.0135(19) 0.0010(15) 0.0022(15) -0.0060(15)
C2 0.0132(17) 0.016(2) 0.0095(17) -0.0007(14) -0.0048(14) -0.0044(14)
C3 0.0173(19) 0.020(2) 0.0124(19) 0.0011(16) 0.0011(15) -0.0095(16)
C4 0.0143(18) 0.022(2) 0.0130(19) -0.0011(16) 0.0046(15) -0.0020(15)
C5 0.0175(19) 0.014(2) 0.0145(19) -0.0034(15) 0.0008(15) -0.0011(15)
C6 0.0115(17) 0.0137(19) 0.0113(18) -0.0036(14) -0.0015(14) -0.0008(14)
C7 0.0157(18) 0.0098(19) 0.0133(18) -0.0033(14) 0.0011(15) -0.0021(14)
C8 0.0197(19) 0.013(2) 0.0155(19) -0.0067(15) 0.0047(15) -0.0047(15)
C9 0.0108(17) 0.0127(19) 0.0104(18) -0.0018(14) 0.0005(14) -0.0007(14)
C10 0.0159(18) 0.0090(19) 0.0158(19) -0.0025(15) 0.0018(15) -0.0024(14)
C11 0.0122(17) 0.0105(18) 0.0096(17) 0.0010(14) -0.0022(14) -0.0019(14)
C12 0.0117(17) 0.0119(19) 0.0092(17) -0.0007(14) -0.0009(14) -0.0031(14)
C13 0.0195(19) 0.012(2) 0.0154(19) -0.0029(15) 0.0025(15) -0.0037(15)
C14 0.026(2) 0.014(2) 0.0142(19) -0.0037(15) 0.0061(16) -0.0076(16)
C15 0.0147(17) 0.0085(18) 0.0132(18) 0.0005(14) -0.0025(14) -0.0014(14)
C16 0.0121(17) 0.016(2) 0.0113(18) 0.0010(15) -0.0027(14) -0.0022(14)
C17 0.0155(18) 0.017(2) 0.017(2) 0.0033(16) -0.0003(15) -0.0045(15)
C18 0.0174(19) 0.021(2) 0.018(2) 0.0043(16) 0.0020(16) -0.0050(16)
C19 0.0175(19) 0.026(2) 0.0131(19) -0.0005(16) 0.0021(15) -0.0028(16)
C20 0.0115(17) 0.020(2) 0.0106(18) -0.0022(15) -0.0028(14) -0.0005(15)
C21 0.0198(19) 0.020(2) 0.0117(19) -0.0022(16) 0.0017(15) 0.0004(16)
N1 0.0110(14) 0.0105(16) 0.0107(15) -0.0030(12) -0.0008(12) -0.0022(12)
N2 0.0155(15) 0.0116(16) 0.0107(15) 0.0000(12) 0.0022(12) -0.0054(12)
N3 0.0178(16) 0.0095(16) 0.0112(15) -0.0017(12) 0.0058(12) -0.0055(12)
N4 0.0138(15) 0.0084(16) 0.0124(16) -0.0002(12) -0.0003(12) -0.0032(12)
N5 0.0146(15) 0.0095(16) 0.0098(15) -0.0007(12) 0.0006(12) -0.0028(12)
N6 0.0175(16) 0.0087(16) 0.0117(16) -0.0035(12) 0.0044(12) -0.0039(12)
N7 0.0106(14) 0.0131(16) 0.0081(15) -0.0015(12) 0.0002(12) -0.0004(12)
N8 0.0110(15) 0.0160(17) 0.0103(15) -0.0010(12) -0.0033(12) -0.0011(12)
O1 0.0262(15) 0.0108(14) 0.0200(15) -0.0047(11) 0.0087(12) -0.0031(11)
O2 0.0206(14) 0.0154(14) 0.0148(14) -0.0029(11) 0.0023(11) -0.0033(11)
O3 0.0193(15) 0.054(2) 0.0155(16) 0.0081(15) -0.0048(13) -0.0192(15)
O11 0.0308(16) 0.0285(17) 0.0187(15) 0.0025(13) -0.0092(13) -0.0103(13)
O12 0.0347(18) 0.042(2) 0.038(2) 0.0124(16) 0.0010(15) -0.0208(16)
O13 0.047(2) 0.0359(19) 0.0193(16) -0.0117(14) -0.0102(14) -0.0089(15)
O14 0.0265(16) 0.0216(17) 0.047(2) -0.0114(15) -0.0031(15) -0.0008(13)
O31 0.0210(15) 0.0357(19) 0.0180(15) -0.0087(13) -0.0044(12) 0.0082(13)
O32 0.0363(17) 0.0162(15) 0.0170(15) -0.0060(12) 0.0117(13) -0.0095(12)
O33 0.0226(15) 0.0293(17) 0.0182(15) -0.0054(12) -0.0069(12) -0.0035(12)
O34 0.051(2) 0.0146(16) 0.0261(17) -0.0021(13) 0.0091(15) -0.0139(14)
O41 0.0239(15) 0.0240(16) 0.0162(14) -0.0108(12) -0.0061(12) 0.0027(12)
O42 0.0163(13) 0.0144(15) 0.0261(16) -0.0076(12) -0.0002(11) 0.0015(11)
O43 0.0147(13) 0.0296(17) 0.0209(15) -0.0055(12) -0.0006(11) -0.0040(12)
O44 0.0423(18) 0.0164(16) 0.0205(16) 0.0028(12) -0.0024(13) -0.0068(13)
Cl1 0.0214(5) 0.0169(5) 0.0121(4) -0.0019(4) -0.0023(4) -0.0066(4)
Cl3 0.0159(4) 0.0125(4) 0.0104(4) -0.0015(3) -0.0004(3) -0.0028(3)
Cl4 0.0154(4) 0.0133(5) 0.0135(4) -0.0035(3) -0.0003(3) -0.0016(3)
O21 0.049(2) 0.0210(17) 0.0311(18) -0.0091(14) 0.0174(15) -0.0097(15)
O22 0.0210(14) 0.0215(16) 0.0166(14) -0.0013(12) 0.0004(11) -0.0067(12)
O23 0.0217(16) 0.065(3) 0.0259(17) 0.0109(16) -0.0086(13) -0.0150(16)
O24 0.0184(14) 0.0176(16) 0.0405(19) 0.0046(13) -0.0030(13) -0.0091(12)
Cl2 0.0140(4) 0.0182(5) 0.0184(5) -0.0005(4) 0.0013(3) -0.0065(3)
Pb1 0.01000(7) 0.01059(8) 0.00975(8) -0.00161(5) -0.00010(5) -0.00093(5)
Pb2 0.01385(8) 0.00917(8) 0.01078(8) -0.00104(5) 0.00138(5) -0.00145(5)

loop_
_atom_type_symbol
_atom_type_description
_atom_type_scat_dispersion_real
_atom_type_scat_dispersion_imag
_atom_type_scat_source
C C 0.0033 0.0016 'International Tables Vol C Tables 4.2.6.8 and 6.1.1.4'
H H 0.0000 0.0000 'International Tables Vol C Tables 4.2.6.8 and 6.1.1.4'
N N 0.0061 0.0033 'International Tables Vol C Tables 4.2.6.8 and 6.1.1.4'
O O 0.0106 0.0060 'International Tables Vol C Tables 4.2.6.8 and 6.1.1.4'
Cl Cl 0.1484 0.1585 'International Tables Vol C Tables 4.2.6.8 and 6.1.1.4'
Pb Pb -3.3944 10.1111 'International Tables Vol C Tables 4.2.6.8 and 6.1.1.4'

loop_
_geom_angle_atom_site_label_1
_geom_angle_atom_site_label_2
_geom_angle_atom_site_label_3
_geom_angle
O1 C1 C2 109.2(3)
O1 C1 H1A 109.8
C2 C1 H1A 109.8
O1 C1 H1B 109.8
C2 C1 H1B 109.8
H1A C1 H1B 108.3
N1 C2 C3 122.5(4)
N1 C2 C1 118.9(3)
C3 C2 C1 118.6(3)
C4 C3 C2 119.1(3)
C4 C3 H3 120.4
C2 C3 H3 120.4
C3 C4 C5 119.0(4)
C3 C4 H4 120.5
C5 C4 H4 120.5
C6 C5 C4 118.7(4)
C6 C5 H5 120.6
C4 C5 H5 120.6
N1 C6 C5 122.3(3)
N1 C6 C7 118.5(3)
C5 C6 C7 119.2(3)
N2 C7 C6 120.0(3)
N2 C7 H7 120.0
C6 C7 H7 120.0
N3 C8 H8A 109.5
N3 C8 H8B 109.5
H8A C8 H8B 109.5
N3 C8 H8C 109.5
H8A C8 H8C 109.5
H8B C8 H8C 109.5
N4 C9 N3 117.7(3)
N4 C9 C10 122.9(3)
N3 C9 C10 119.4(3)
C11 C10 C9 116.5(3)
C11 C10 H10 121.7
C9 C10 H10 121.7
N5 C11 C10 121.6(3)
N5 C11 N6 118.1(3)
C10 C11 N6 120.3(3)
N4 C12 N5 125.7(3)
N4 C12 C13 117.9(3)
N5 C12 C13 116.4(3)
C12 C13 H13A 109.5
C12 C13 H13B 109.5
H13A C13 H13B 109.5
C12 C13 H13C 109.5
H13A C13 H13C 109.5
H13B C13 H13C 109.5
N6 C14 H14A 109.5
N6 C14 H14B 109.5
H14A C14 H14B 109.5
N6 C14 H14C 109.5
H14A C14 H14C 109.5
H14B C14 H14C 109.5
N7 C15 C16 120.5(3)
N7 C15 H15 119.8
C16 C15 H15 119.8
N8 C16 C17 122.6(3)
N8 C16 C15 118.4(3)
C17 C16 C15 119.0(4)
C16 C17 C18 118.6(4)
C16 C17 H17 120.7
C18 C17 H17 120.7
C19 C18 C17 119.2(4)
C19 C18 H18 120.4
C17 C18 H18 120.4
C18 C19 C20 119.6(4)
C18 C19 H19 120.2
C20 C19 H19 120.2
N8 C20 C19 121.6(4)
N8 C20 C21 119.3(3)
C19 C20 C21 119.2(3)
O2 C21 C20 110.9(3)
O2 C21 H21A 109.5
C20 C21 H21A 109.5
O2 C21 H21B 109.5
C20 C21 H21B 109.5
H21A C21 H21B 108.0
C2 N1 C6 118.3(3)
C2 N1 Pb1 124.3(2)
C6 N1 Pb1 117.1(2)
C7 N2 N3 119.0(3)
C7 N2 Pb1 117.7(2)
N3 N2 Pb1 121.3(2)
C9 N3 N2 118.0(3)
C9 N3 C8 121.8(3)
N2 N3 C8 120.2(3)
C12 N4 C9 115.8(3)
C11 N5 C12 117.3(3)
C11 N5 Pb2 120.5(2)
C12 N5 Pb2 122.1(2)
N7 N6 C11 117.0(3)
N7 N6 C14 119.4(3)
C11 N6 C14 123.4(3)
C15 N7 N6 119.0(3)
C15 N7 Pb2 116.7(2)
N6 N7 Pb2 124.3(2)
C20 N8 C16 118.4(3)
C20 N8 Pb2 122.7(3)
C16 N8 Pb2 118.9(2)
C1 O1 Pb1 124.5(2)
C1 O1 H1 109.5
Pb1 O1 H1 125.2
C21 O2 Pb2 119.4(2)
C21 O2 H2 109.5
Pb2 O2 H2 108.5
Pb1 O3 H3A 129(5)
Pb1 O3 H3B 118(5)
H3A O3 H3B 111(6)
Cl1 O11 Pb1 117.89(17)
Cl3 O31 Pb2 121.79(17)
Cl4 O41 Pb2 112.01(14)
O13 Cl1 O12 111.6(2)
O13 Cl1 O11 108.44(19)
O12 Cl1 O11 109.45(19)
O13 Cl1 O14 108.9(2)
O12 Cl1 O14 109.9(2)
O11 Cl1 O14 108.6(2)
O34 Cl3 O32 111.17(17)
O34 Cl3 O33 111.50(19)
O32 Cl3 O33 109.69(18)
O34 Cl3 O31 109.2(2)
O32 Cl3 O31 108.69(18)
O33 Cl3 O31 106.42(17)
O43 Cl4 O44 110.99(18)
O43 Cl4 O42 111.34(17)
O44 Cl4 O42 110.73(18)
O43 Cl4 O41 109.09(17)
O44 Cl4 O41 107.67(18)
O42 Cl4 O41 106.84(16)
O22 Cl2 O21 109.78(18)
O22 Cl2 O23 109.07(18)
O21 Cl2 O23 111.5(2)
O22 Cl2 O24 110.11(18)
O21 Cl2 O24 108.58(19)
O23 Cl2 O24 107.8(2)
O3 Pb1 N1 78.81(11)
O3 Pb1 N2 83.47(12)
N1 Pb1 N2 65.36(10)
O3 Pb1 O1 77.20(11)
N1 Pb1 O1 61.71(9)
N2 Pb1 O1 126.07(9)
O3 Pb1 O11 145.01(11)
N1 Pb1 O11 72.05(9)
N2 Pb1 O11 67.13(10)
O1 Pb1 O11 104.51(9)
N8 Pb2 O41 81.59(10)
N8 Pb2 O31 76.03(10)
O41 Pb2 O31 134.32(10)
N8 Pb2 O2 63.76(10)
O41 Pb2 O2 113.42(9)
O31 Pb2 O2 91.46(9)
N8 Pb2 N7 65.45(10)
O41 Pb2 N7 68.20(9)
O31 Pb2 N7 66.35(9)
O2 Pb2 N7 128.08(9)
N8 Pb2 N5 125.26(10)
O41 Pb2 N5 78.36(9)
O31 Pb2 N5 82.91(9)
O2 Pb2 N5 167.17(9)
N7 Pb2 N5 59.81(9)

loop_
_geom_bond_atom_site_label_1
_geom_bond_atom_site_label_2
_geom_bond_distance
C1 O1 1.420(5)
C1 C2 1.494(5)
C1 H1A 0.9700
C1 H1B 0.9700
C2 N1 1.333(5)
C2 C3 1.396(5)
C3 C4 1.376(6)
C3 H3 0.9300
C4 C5 1.391(6)
C4 H4 0.9300
C5 C6 1.390(5)
C5 H5 0.9300
C6 N1 1.356(5)
C6 C7 1.447(5)
C7 N2 1.288(5)
C7 H7 0.9300
C8 N3 1.458(5)
C8 H8A 0.9600
C8 H8B 0.9600
C8 H8C 0.9600
C9 N4 1.351(5)
C9 N3 1.374(5)
C9 C10 1.389(5)
C10 C11 1.389(5)
C10 H10 0.9300
C11 N5 1.343(5)
C11 N6 1.389(5)
C12 N4 1.339(5)
C12 N5 1.348(5)
C12 C13 1.486(5)
C13 H13A 0.9600
C13 H13B 0.9600
C13 H13C 0.9600
C14 N6 1.455(5)
C14 H14A 0.9600
C14 H14B 0.9600
C14 H14C 0.9600
C15 N7 1.291(5)
C15 C16 1.451(5)
C15 H15 0.9300
C16 N8 1.355(5)
C16 C17 1.388(5)
C17 C18 1.389(6)
C17 H17 0.9300
C18 C19 1.369(6)
C18 H18 0.9300
C19 C20 1.404(6)
C19 H19 0.9300
C20 N8 1.341(5)
C20 C21 1.501(6)
C21 O2 1.424(5)
C21 H21A 0.9700
C21 H21B 0.9700
N1 Pb1 2.525(3)
N2 N3 1.379(4)
N2 Pb1 2.548(3)
N5 Pb2 2.706(3)
N6 N7 1.367(4)
N7 Pb2 2.593(3)
N8 Pb2 2.493(3)
O1 Pb1 2.564(3)
O1 H1 0.8200
O2 Pb2 2.586(3)
O2 H2 0.8200
O3 Pb1 2.387(3)
O3 H3A 0.75(6)
O3 H3B 0.70(6)
O11 Cl1 1.445(3)
O11 Pb1 2.748(3)
O12 Cl1 1.430(3)
O13 Cl1 1.420(3)
O14 Cl1 1.451(3)
O31 Cl3 1.457(3)
O31 Pb2 2.579(3)
O32 Cl3 1.431(3)
O33 Cl3 1.436(3)
O34 Cl3 1.418(3)
O41 Cl4 1.477(3)
O41 Pb2 2.547(3)
O42 Cl4 1.440(3)
O43 Cl4 1.424(3)
O44 Cl4 1.431(3)
O21 Cl2 1.434(3)
O22 Cl2 1.432(3)
O23 Cl2 1.445(3)
O24 Cl2 1.446(3)
